data_9004742
loop_
_publ_author_name
'Sokolova, E. V.'
'Hawthorne, F. C.'
'Agakhanov, A. A.'
'Pautov, L. A.'

_publ_section_title
;The crystal structure of moskvinite-(Y), Na2K(Y,REE)[Si6O15], a new silicate
 mineral with [Si6O15] three-membered double-rings from the Dara-I-Pioz
 Moraine, Tien-Shan mountains, Tajikistan Locality: Dara-I-Pioz Moraine,
 Tien-Shan mountains, Tajikistan
;
_journal_name_full 'The Canadian Mineralogist'
_journal_page_first 513
_journal_page_last 520
_journal_paper_doi 10.2113/gscanmin.41.2.513
_journal_volume 41
_journal_year 2003
_chemical_compound_source 'Dara-I-Pioz Moraine, Tien-Shan mountains, Tajikistan'
_chemical_formula_sum 'Dy0.09 Er0.04 Gd0.04 Ho0.02 K Na2 Nd0.01 O15 Si6 Sm0.02 Tb0.01 Y0.77'
_chemical_name_mineral Moskvinite-(Y)
_space_group_IT_number 74
_symmetry_space_group_name_Hall '-I 2c 2c'
_symmetry_space_group_name_H-M 'I b m m'
_cell_angle_alpha 90
_cell_angle_beta 90
_cell_angle_gamma 90
_cell_length_a 10.623
_cell_length_b 14.970
_cell_length_c 8.553
_cell_formula_units_Z 4
_cell_volume 1360.152
_database_code_amcsd 0005835
_exptl_crystal_density_diffrn 2.925
_cod_original_formula_sum 'Na2 K (Y.77 Dy.09 Gd.04 Er.04 Ho.02 Sm.02 Nd.01 Tb.01) Si6 O15'
_cod_database_code 9004742

loop_
_space_group_symop_operation_xyz
x,y,z
1/2+x,1/2+y,1/2+z
x,y,1/2-z
1/2+x,1/2+y,-z
-x,-y,1/2+z
1/2-x,1/2-y,+z
x,-y,z
1/2+x,1/2-y,1/2+z
-x,y,-z
1/2-x,1/2+y,1/2-z
-x,y,1/2+z
1/2-x,1/2+y,+z
x,-y,1/2-z
1/2+x,1/2-y,-z
-x,-y,-z
1/2-x,1/2-y,1/2-z

loop_
_atom_site_aniso_label
_atom_site_aniso_U_11
_atom_site_aniso_U_22
_atom_site_aniso_U_33
_atom_site_aniso_U_12
_atom_site_aniso_U_13
_atom_site_aniso_U_23
Na 0.01680 0.01670 0.01970 0.00000 0.00510 0.00000
K 0.02340 0.03730 0.01540 0.00000 0.00000 0.00000
Y 0.00714 0.00699 0.00624 -0.00077 0.00000 0.00000
Dy 0.00714 0.00699 0.00624 -0.00077 0.00000 0.00000
Gd 0.00714 0.00699 0.00624 -0.00077 0.00000 0.00000
Er 0.00714 0.00699 0.00624 -0.00077 0.00000 0.00000
Ho 0.00714 0.00699 0.00624 -0.00077 0.00000 0.00000
Sm 0.00714 0.00699 0.00624 -0.00077 0.00000 0.00000
Nd 0.00714 0.00699 0.00624 -0.00077 0.00000 0.00000
Tb 0.00714 0.00699 0.00624 -0.00077 0.00000 0.00000
Si1 0.00830 0.00930 0.01080 -0.00130 0.00000 0.00000
Si2 0.01000 0.00910 0.00890 0.00008 0.00047 0.00111
O1 0.01160 0.01920 0.01070 -0.00250 0.00000 0.00000
O2 0.01090 0.01230 0.01540 -0.00380 0.00000 0.00000
O3 0.01010 0.01730 0.01140 0.00000 0.00030 0.00110
O4 0.01700 0.00860 0.02110 0.00000 0.00340 0.00000
O5 0.01390 0.01430 0.01270 -0.00120 -0.00100 0.00500
O6 0.01390 0.00970 0.01840 0.00000 0.00000 0.00000

loop_
_atom_site_label
_atom_site_fract_x
_atom_site_fract_y
_atom_site_fract_z
_atom_site_occupancy
_atom_site_U_iso_or_equiv
Na 0.50000 0.25636 0.00000 1.00000 0.01780
K 0.43056 0.00000 0.25000 1.00000 0.02540
Y 0.25000 0.25000 0.25000 0.77000 0.00679
Dy 0.25000 0.25000 0.25000 0.09000 0.00679
Gd 0.25000 0.25000 0.25000 0.04000 0.00679
Er 0.25000 0.25000 0.25000 0.04000 0.00679
Ho 0.25000 0.25000 0.25000 0.02000 0.00679
Sm 0.25000 0.25000 0.25000 0.02000 0.00679
Nd 0.25000 0.25000 0.25000 0.01000 0.00679
Tb 0.25000 0.25000 0.25000 0.01000 0.00679
Si1 0.53384 0.40003 0.25000 1.00000 0.00943
Si2 0.22002 0.39603 -0.07776 1.00000 0.00934
O1 0.15917 0.37118 -0.25000 1.00000 0.01380
O2 0.43311 0.32256 0.25000 1.00000 0.01290
O3 0.37260 0.38915 -0.09771 1.00000 0.01290
O4 0.18101 0.50000 -0.04480 1.00000 0.01550
O5 0.16655 0.33667 0.05854 1.00000 0.01360
O6 0.47510 0.50000 0.25000 1.00000 0.01400

loop_
_cod_related_entry_id
_cod_related_entry_database
_cod_related_entry_code
1 AMCSD 0005835
